data_4315939
loop_
_publ_author_name
'Kenneth Hanson'
'Arnold Tamayo'
'Vyacheslav V. Diev'
'Matthew T. Whited'
'Peter I. Djurovich'
'Mark E. Thompson'

_publ_contact_author_address
;University of Southern California
Los Angeles, CA 90089
;
_publ_contact_author_email met@usc.edu
_publ_contact_author_fax 213-740-8594
_publ_contact_author_name 'Mark E. Thompson'
_publ_contact_author_phone 213-740-6402
_publ_section_title
;
 Efficient Dipyrrin-Centered Phosphorescence at Room Temperature from
 Bis-Cyclometalated Iridium(III) Dipyrrinato Complexes
;
_journal_name_full 'Inorganic Chemistry'
_journal_page_first 6077
_journal_page_last 6084
_journal_paper_doi 10.1021/ic100633w
_journal_volume 49
_journal_year 2010
_chemical_formula_moiety 'C36 H31 Ir N6'
_chemical_formula_sum 'C36 H31 Ir N6'
_chemical_formula_weight 739.87
_chemical_name_systematic
; 
 ? 
;
_space_group_IT_number 2
_symmetry_cell_setting triclinic
_symmetry_space_group_name_Hall '-P 1'
_symmetry_space_group_name_H-M 'P -1'
_atom_sites_solution_hydrogens geom
_atom_sites_solution_primary direct
_atom_sites_solution_secondary difmap
_audit_creation_method SHELXL-97
_cell_angle_alpha 96.441(2)
_cell_angle_beta 98.012(2)
_cell_angle_gamma 93.279(2)
_cell_formula_units_Z 4
_cell_length_a 10.0797(10)
_cell_length_b 12.0765(13)
_cell_length_c 25.615(3)
_cell_measurement_reflns_used 3509
_cell_measurement_temperature 143(2)
_cell_measurement_theta_max 26.51
_cell_measurement_theta_min 2.43
_cell_volume 3059.7(6)
_computing_cell_refinement 'Bruker SMART'
_computing_data_collection 'Bruker SMART'
_computing_data_reduction 'Bruker SAINT'
_computing_molecular_graphics 'Bruker SHELXTL'
_computing_publication_material 'Bruker SHELXTL'
_computing_structure_refinement 'SHELXL-97 (Sheldrick, 2008)'
_computing_structure_solution 'SHELXS-97 (Sheldrick, 2008)'
_diffrn_ambient_temperature 143(2)
_diffrn_measured_fraction_theta_full 0.971
_diffrn_measured_fraction_theta_max 0.931
_diffrn_measurement_device_type 'CCD area detector'
_diffrn_measurement_method 'phi and omega scans'
_diffrn_radiation_monochromator graphite
_diffrn_radiation_source 'fine-focus sealed tube'
_diffrn_radiation_type MoK\a
_diffrn_radiation_wavelength 0.71073
_diffrn_reflns_av_R_equivalents 0.0523
_diffrn_reflns_av_sigmaI/netI 0.1230
_diffrn_reflns_limit_h_max 12
_diffrn_reflns_limit_h_min -8
_diffrn_reflns_limit_k_max 15
_diffrn_reflns_limit_k_min -15
_diffrn_reflns_limit_l_max 32
_diffrn_reflns_limit_l_min -33
_diffrn_reflns_number 18572
_diffrn_reflns_theta_full 26.37
_diffrn_reflns_theta_max 27.51
_diffrn_reflns_theta_min 1.62
_exptl_absorpt_coefficient_mu 4.399
_exptl_absorpt_correction_T_max 0.7456
_exptl_absorpt_correction_T_min 0.5537
_exptl_absorpt_correction_type multi-scan
_exptl_absorpt_process_details 'Bruker SADABS'
_exptl_crystal_colour red
_exptl_crystal_density_diffrn 1.606
_exptl_crystal_density_method 'not measured'
_exptl_crystal_description prism
_exptl_crystal_F_000 1464
_exptl_crystal_size_max 0.18
_exptl_crystal_size_mid 0.15
_exptl_crystal_size_min 0.13
_refine_diff_density_max 1.984
_refine_diff_density_min -2.790
_refine_diff_density_rms 0.200
_refine_ls_extinction_method none
_refine_ls_goodness_of_fit_ref 1.151
_refine_ls_hydrogen_treatment constr
_refine_ls_matrix_type full
_refine_ls_number_parameters 781
_refine_ls_number_reflns 13091
_refine_ls_number_restraints 0
_refine_ls_restrained_S_all 1.151
_refine_ls_R_factor_all 0.1063
_refine_ls_R_factor_gt 0.0653
_refine_ls_shift/su_max 0.001
_refine_ls_shift/su_mean 0.000
_refine_ls_structure_factor_coef Fsqd
_refine_ls_weighting_details 'calc w=1/[\s^2^(Fo^2^)+(0.0000P)^2^+0.0000P] where P=(Fo^2^+2Fc^2^)/3'
_refine_ls_weighting_scheme calc
_refine_ls_wR_factor_gt 0.1126
_refine_ls_wR_factor_ref 0.1229
_reflns_number_gt 8964
_reflns_number_total 13091
_reflns_threshold_expression >2sigma(I)
_cod_data_source_file ic100633w_si_002_3.cif
_cod_data_source_block irdpy3mabs
_cod_depositor_comments
;
The following automatic conversions were performed:

'_symmetry_cell_setting' value 'Triclinic' changed to 'triclinic'
according to the built-in table from CIF Core dictionary named
'cif_core.dic' version 2.4.1 from 2010-06-29.

Automatic conversion script
Id: cif_fix_values 1646 2011-03-28 12:23:43Z adriana 
;
_cod_original_cell_volume 3059.6(5)
_cod_original_sg_symbol_Hall -P1
_cod_database_code 4315939

loop_
_symmetry_equiv_pos_as_xyz
'x, y, z'
'-x, -y, -z'

loop_
_atom_site_label
_atom_site_type_symbol
_atom_site_fract_x
_atom_site_fract_y
_atom_site_fract_z
_atom_site_U_iso_or_equiv
_atom_site_adp_type
_atom_site_occupancy
_atom_site_symmetry_multiplicity
_atom_site_calc_flag
_atom_site_refinement_flags
_atom_site_disorder_assembly
_atom_site_disorder_group
Ir1 Ir 0.33897(4) 0.15415(3) 0.147570(15) 0.02948(12) Uani 1 1 d . . .
Ir2 Ir 0.74499(3) 0.74821(3) 0.495100(13) 0.01874(10) Uani 1 1 d . . .
N1 N 0.4182(7) 0.2591(6) 0.0963(3) 0.0282(18) Uani 1 1 d . . .
N2 N 0.1458(7) 0.1855(5) 0.1104(3) 0.0233(17) Uani 1 1 d . . .
N3 N 0.3563(7) 0.0241(6) 0.0942(3) 0.0298(19) Uani 1 1 d . . .
N4 N 0.4777(9) -0.0234(7) 0.1007(4) 0.041(2) Uani 1 1 d . . .
N5 N 0.3170(8) 0.2761(7) 0.2049(3) 0.038(2) Uani 1 1 d . . .
N6 N 0.2579(9) 0.2420(8) 0.2460(3) 0.047(2) Uani 1 1 d . . .
N7 N 0.5779(7) 0.7012(5) 0.4341(3) 0.0204(16) Uani 1 1 d . . .
N8 N 0.8608(7) 0.7634(5) 0.4328(3) 0.0215(17) Uani 1 1 d . . .
N9 N 0.7044(7) 0.9106(6) 0.5023(3) 0.0288(18) Uani 1 1 d . . .
N10 N 0.6421(8) 0.9440(6) 0.5440(3) 0.038(2) Uani 1 1 d . . .
N11 N 0.7906(8) 0.5895(6) 0.4997(4) 0.039(2) Uani 1 1 d . . .
N12 N 0.8872(9) 0.5776(8) 0.5412(4) 0.043(2) Uani 1 1 d . . .
C1 C 0.5442(9) 0.2945(7) 0.0981(4) 0.028(2) Uani 1 1 d . . .
H1 H 0.6133 0.2849 0.1261 0.034 Uiso 1 1 calc R . .
C2 C 0.5652(10) 0.3483(7) 0.0539(4) 0.030(2) Uani 1 1 d . . .
H2 H 0.6479 0.3811 0.0469 0.036 Uiso 1 1 calc R . .
C3 C 0.4438(10) 0.3442(7) 0.0230(4) 0.036(3) Uani 1 1 d . . .
H3 H 0.4260 0.3731 -0.0101 0.043 Uiso 1 1 calc R . .
C4 C 0.3478(10) 0.2890(7) 0.0489(4) 0.031(2) Uani 1 1 d . . .
C5 C 0.2085(10) 0.2747(7) 0.0344(4) 0.028(2) Uani 1 1 d . . .
C6 C 0.1129(9) 0.2303(7) 0.0629(4) 0.027(2) Uani 1 1 d . . .
C7 C -0.0277(10) 0.2287(7) 0.0509(4) 0.032(2) Uani 1 1 d . . .
H7 H -0.0768 0.2535 0.0205 0.038 Uiso 1 1 calc R . .
C8 C -0.0800(10) 0.1853(7) 0.0908(4) 0.032(2) Uani 1 1 d . . .
H8 H -0.1725 0.1743 0.0939 0.038 Uiso 1 1 calc R . .
C9 C 0.0296(11) 0.1597(8) 0.1267(4) 0.039(3) Uani 1 1 d . . .
H9 H 0.0215 0.1281 0.1585 0.047 Uiso 1 1 calc R . .
C10 C 0.1544(9) 0.3193(8) -0.0163(4) 0.030(2) Uani 1 1 d . . .
C11 C 0.1524(9) 0.4338(8) -0.0194(4) 0.031(2) Uani 1 1 d . . .
C12 C 0.1083(9) 0.4704(9) -0.0670(4) 0.038(3) Uani 1 1 d . . .
H12 H 0.1127 0.5485 -0.0692 0.046 Uiso 1 1 calc R . .
C13 C 0.0577(11) 0.3987(11) -0.1118(4) 0.050(3) Uani 1 1 d . . .
C14 C 0.0580(10) 0.2850(10) -0.1095(4) 0.046(3) Uani 1 1 d . . .
H14 H 0.0266 0.2345 -0.1405 0.055 Uiso 1 1 calc R . .
C15 C 0.1042(10) 0.2431(8) -0.0618(4) 0.033(2) Uani 1 1 d . . .
C16 C 0.2039(9) 0.5172(7) 0.0295(4) 0.032(2) Uani 1 1 d . . .
H16A H 0.1845 0.4855 0.0615 0.048 Uiso 1 1 calc R . .
H16B H 0.1591 0.5867 0.0268 0.048 Uiso 1 1 calc R . .
H16C H 0.3011 0.5329 0.0317 0.048 Uiso 1 1 calc R . .
C17 C 0.0073(12) 0.4424(11) -0.1644(4) 0.066(4) Uani 1 1 d . . .
H17A H -0.0092 0.5215 -0.1576 0.100 Uiso 1 1 calc R . .
H17B H -0.0764 0.3997 -0.1811 0.100 Uiso 1 1 calc R . .
H17C H 0.0751 0.4339 -0.1882 0.100 Uiso 1 1 calc R . .
C18 C 0.0996(11) 0.1172(8) -0.0609(4) 0.045(3) Uani 1 1 d . . .
H18A H 0.1878 0.0961 -0.0457 0.068 Uiso 1 1 calc R . .
H18B H 0.0757 0.0796 -0.0973 0.068 Uiso 1 1 calc R . .
H18C H 0.0321 0.0947 -0.0393 0.068 Uiso 1 1 calc R . .
C19 C 0.3289(12) 0.3868(10) 0.2138(5) 0.061(3) Uani 1 1 d . . .
H19 H 0.3706 0.4339 0.1925 0.073 Uiso 1 1 calc R . .
C20 C 0.2714(13) 0.4255(12) 0.2589(6) 0.077(5) Uani 1 1 d . . .
H20 H 0.2658 0.5008 0.2734 0.092 Uiso 1 1 calc R . .
C21 C 0.2253(13) 0.3300(13) 0.2772(5) 0.076(4) Uani 1 1 d . . .
H21 H 0.1785 0.3268 0.3068 0.091 Uiso 1 1 calc R . .
C22 C 0.2326(11) 0.1231(11) 0.2447(5) 0.052(3) Uani 1 1 d . . .
C23 C 0.1791(12) 0.0815(13) 0.2860(5) 0.070(4) Uani 1 1 d . . .
H23 H 0.1604 0.1286 0.3159 0.084 Uiso 1 1 calc R . .
C24 C 0.1547(14) -0.0322(14) 0.2808(6) 0.081(5) Uani 1 1 d . . .
H24 H 0.1150 -0.0651 0.3074 0.097 Uiso 1 1 calc R . .
C25 C 0.1864(13) -0.1006(12) 0.2378(6) 0.072(4) Uani 1 1 d . . .
H25 H 0.1725 -0.1795 0.2363 0.087 Uiso 1 1 calc R . .
C26 C 0.2390(11) -0.0542(10) 0.1964(5) 0.054(3) Uani 1 1 d . . .
H26 H 0.2592 -0.1016 0.1668 0.064 Uiso 1 1 calc R . .
C27 C 0.2617(10) 0.0626(9) 0.1987(4) 0.041(3) Uani 1 1 d . . .
C28 C 0.2885(11) -0.0310(8) 0.0499(4) 0.043(3) Uani 1 1 d . . .
H28 H 0.2005 -0.0157 0.0353 0.052 Uiso 1 1 calc R . .
C29 C 0.3599(12) -0.1128(9) 0.0274(5) 0.050(3) Uani 1 1 d . . .
H29 H 0.3315 -0.1628 -0.0041 0.060 Uiso 1 1 calc R . .
C30 C 0.4782(12) -0.1070(8) 0.0593(5) 0.049(3) Uani 1 1 d . . .
H30 H 0.5501 -0.1527 0.0543 0.058 Uiso 1 1 calc R . .
C31 C 0.5707(10) 0.0248(9) 0.1455(4) 0.039(3) Uani 1 1 d . . .
C32 C 0.6970(10) -0.0218(10) 0.1561(5) 0.051(3) Uani 1 1 d . . .
H32 H 0.7199 -0.0867 0.1357 0.061 Uiso 1 1 calc R . .
C33 C 0.7833(11) 0.0350(13) 0.1985(5) 0.067(4) Uani 1 1 d . . .
H33 H 0.8700 0.0094 0.2073 0.081 Uiso 1 1 calc R . .
C34 C 0.7478(12) 0.1268(11) 0.2281(5) 0.057(3) Uani 1 1 d . . .
H34 H 0.8103 0.1649 0.2565 0.069 Uiso 1 1 calc R . .
C35 C 0.6221(11) 0.1640(10) 0.2170(4) 0.047(3) Uani 1 1 d . . .
H35 H 0.5995 0.2267 0.2390 0.056 Uiso 1 1 calc R . .
C36 C 0.5269(10) 0.1161(9) 0.1758(4) 0.042(3) Uani 1 1 d . . .
C37 C 0.4549(9) 0.6699(7) 0.4422(4) 0.025(2) Uani 1 1 d . . .
H37 H 0.4289 0.6660 0.4762 0.030 Uiso 1 1 calc R . .
C38 C 0.3678(10) 0.6433(8) 0.3939(4) 0.036(2) Uani 1 1 d . . .
H38 H 0.2749 0.6201 0.3894 0.043 Uiso 1 1 calc R . .
C39 C 0.4439(9) 0.6575(7) 0.3549(4) 0.033(2) Uani 1 1 d . . .
H39 H 0.4144 0.6451 0.3177 0.040 Uiso 1 1 calc R . .
C40 C 0.5747(8) 0.6942(7) 0.3801(3) 0.0204(19) Uani 1 1 d . . .
C41 C 0.6874(9) 0.7128(6) 0.3539(3) 0.021(2) Uani 1 1 d . . .
C42 C 0.8195(9) 0.7460(7) 0.3781(4) 0.026(2) Uani 1 1 d . . .
C43 C 0.9288(9) 0.7690(7) 0.3512(4) 0.029(2) Uani 1 1 d . . .
H43 H 0.9282 0.7626 0.3139 0.035 Uiso 1 1 calc R . .
C44 C 1.0383(9) 0.8030(8) 0.3907(4) 0.031(2) Uani 1 1 d . . .
H44 H 1.1272 0.8251 0.3857 0.037 Uiso 1 1 calc R . .
C45 C 0.9900(9) 0.7979(7) 0.4390(4) 0.028(2) Uani 1 1 d . . .
H45 H 1.0439 0.8171 0.4726 0.034 Uiso 1 1 calc R . .
C46 C 0.6622(9) 0.6951(7) 0.2950(3) 0.023(2) Uani 1 1 d . . .
C47 C 0.6831(10) 0.5929(7) 0.2670(4) 0.030(2) Uani 1 1 d . . .
C48 C 0.6473(10) 0.5732(8) 0.2122(4) 0.036(3) Uani 1 1 d . . .
H48 H 0.6608 0.5027 0.1939 0.043 Uiso 1 1 calc R . .
C49 C 0.5923(10) 0.6547(8) 0.1838(4) 0.034(2) Uani 1 1 d . . .
C50 C 0.5666(10) 0.7549(8) 0.2123(4) 0.035(2) Uani 1 1 d . . .
H50 H 0.5237 0.8097 0.1935 0.042 Uiso 1 1 calc R . .
C51 C 0.6012(10) 0.7771(8) 0.2666(4) 0.030(2) Uani 1 1 d . . .
C52 C 0.7463(11) 0.5022(8) 0.2967(4) 0.045(3) Uani 1 1 d . . .
H52A H 0.7155 0.4287 0.2771 0.068 Uiso 1 1 calc R . .
H52B H 0.7197 0.5067 0.3322 0.068 Uiso 1 1 calc R . .
H52C H 0.8443 0.5127 0.2999 0.068 Uiso 1 1 calc R . .
C53 C 0.5534(13) 0.6309(9) 0.1243(4) 0.053(3) Uani 1 1 d . . .
H53A H 0.6285 0.6554 0.1068 0.080 Uiso 1 1 calc R . .
H53B H 0.4749 0.6714 0.1131 0.080 Uiso 1 1 calc R . .
H53C H 0.5317 0.5505 0.1143 0.080 Uiso 1 1 calc R . .
C54 C 0.5736(10) 0.8880(8) 0.2941(4) 0.041(3) Uani 1 1 d . . .
H54A H 0.5412 0.9364 0.2675 0.062 Uiso 1 1 calc R . .
H54B H 0.6565 0.9232 0.3156 0.062 Uiso 1 1 calc R . .
H54C H 0.5052 0.8770 0.3170 0.062 Uiso 1 1 calc R . .
C55 C 0.7332(9) 0.9998(8) 0.4783(5) 0.045(3) Uani 1 1 d . . .
H55 H 0.7818 1.0003 0.4491 0.054 Uiso 1 1 calc R . .
C56 C 0.6796(12) 1.0924(9) 0.5035(7) 0.069(4) Uani 1 1 d . . .
H56 H 0.6785 1.1656 0.4933 0.083 Uiso 1 1 calc R . .
C57 C 0.6295(12) 1.0557(9) 0.5458(6) 0.063(4) Uani 1 1 d . . .
H57 H 0.5920 1.1006 0.5721 0.076 Uiso 1 1 calc R . .
C58 C 0.6005(9) 0.8593(8) 0.5737(4) 0.034(2) Uani 1 1 d . . .
C59 C 0.5339(11) 0.8828(12) 0.6164(5) 0.066(4) Uani 1 1 d . . .
H59 H 0.5176 0.9576 0.6281 0.079 Uiso 1 1 calc R . .
C60 C 0.4905(13) 0.7947(14) 0.6425(5) 0.074(4) Uani 1 1 d . . .
H60 H 0.4431 0.8083 0.6718 0.088 Uiso 1 1 calc R . .
C61 C 0.5179(11) 0.6886(13) 0.6247(5) 0.065(4) Uani 1 1 d . . .
H61 H 0.4858 0.6282 0.6414 0.078 Uiso 1 1 calc R . .
C62 C 0.5909(9) 0.6660(10) 0.5832(4) 0.043(3) Uani 1 1 d . . .
H62 H 0.6133 0.5917 0.5739 0.051 Uiso 1 1 calc R . .
C63 C 0.6324(9) 0.7520(7) 0.5544(3) 0.025(2) Uani 1 1 d . . .
C64 C 0.7464(11) 0.4898(8) 0.4754(5) 0.051(3) Uani 1 1 d . . .
H64 H 0.6774 0.4745 0.4457 0.062 Uiso 1 1 calc R . .
C65 C 0.8191(13) 0.4093(10) 0.5010(7) 0.074(5) Uani 1 1 d . . .
H65 H 0.8095 0.3307 0.4912 0.088 Uiso 1 1 calc R . .
C66 C 0.9058(13) 0.4661(10) 0.5423(6) 0.062(4) Uani 1 1 d . . .
H66 H 0.9672 0.4346 0.5671 0.074 Uiso 1 1 calc R . .
C67 C 0.9531(10) 0.6753(11) 0.5702(4) 0.048(3) Uani 1 1 d . . .
C68 C 1.0574(15) 0.6705(16) 0.6102(5) 0.085(5) Uani 1 1 d . . .
H68 H 1.0847 0.6012 0.6205 0.102 Uiso 1 1 calc R . .
C69 C 1.1218(15) 0.772(2) 0.6351(5) 0.104(8) Uani 1 1 d . . .
H69 H 1.1966 0.7733 0.6621 0.124 Uiso 1 1 calc R . .
C70 C 1.0775(12) 0.8701(14) 0.6206(5) 0.073(5) Uani 1 1 d . . .
H70 H 1.1201 0.9388 0.6385 0.088 Uiso 1 1 calc R . .
C71 C 0.9712(10) 0.8714(10) 0.5801(4) 0.048(3) Uani 1 1 d . . .
H71 H 0.9434 0.9411 0.5705 0.057 Uiso 1 1 calc R . .
C72 C 0.9045(10) 0.7736(8) 0.5534(4) 0.032(2) Uani 1 1 d . . .

loop_
_atom_site_aniso_label
_atom_site_aniso_U_11
_atom_site_aniso_U_22
_atom_site_aniso_U_33
_atom_site_aniso_U_23
_atom_site_aniso_U_13
_atom_site_aniso_U_12
Ir1 0.0303(2) 0.0311(2) 0.0277(3) 0.00682(18) 0.00727(19) -0.00554(18)
Ir2 0.0198(2) 0.01716(17) 0.0200(2) 0.00264(15) 0.00527(16) 0.00061(14)
N1 0.019(4) 0.036(4) 0.032(5) 0.010(4) 0.009(4) -0.004(3)
N2 0.020(4) 0.021(4) 0.030(5) 0.003(3) 0.009(4) -0.004(3)
N3 0.024(4) 0.030(4) 0.036(5) 0.010(4) 0.003(4) 0.000(4)
N4 0.036(5) 0.033(5) 0.055(6) 0.005(4) 0.013(5) 0.004(4)
N5 0.033(5) 0.047(5) 0.030(5) -0.003(4) 0.002(4) -0.006(4)
N6 0.034(5) 0.076(7) 0.024(5) -0.010(5) 0.002(4) -0.009(5)
N7 0.021(4) 0.020(4) 0.021(4) 0.002(3) 0.006(3) 0.002(3)
N8 0.020(4) 0.021(4) 0.025(4) 0.005(3) 0.006(3) 0.002(3)
N9 0.020(4) 0.019(4) 0.043(5) 0.001(4) -0.007(4) -0.004(3)
N10 0.023(5) 0.031(5) 0.056(6) -0.018(4) 0.006(4) 0.007(4)
N11 0.033(5) 0.029(5) 0.065(7) 0.017(4) 0.029(5) 0.016(4)
N12 0.033(5) 0.060(6) 0.046(6) 0.030(5) 0.017(5) 0.018(5)
C1 0.023(5) 0.034(5) 0.027(6) 0.004(4) 0.002(4) 0.005(4)
C2 0.026(6) 0.029(5) 0.036(6) -0.002(4) 0.015(5) -0.010(4)
C3 0.039(6) 0.023(5) 0.050(7) 0.002(4) 0.030(6) -0.008(4)
C4 0.038(6) 0.023(5) 0.032(6) -0.004(4) 0.011(5) -0.006(4)
C5 0.037(6) 0.017(4) 0.030(6) -0.003(4) 0.014(5) 0.000(4)
C6 0.029(6) 0.025(5) 0.024(6) -0.003(4) 0.006(4) -0.007(4)
C7 0.033(6) 0.028(5) 0.033(6) 0.005(4) 0.002(5) -0.010(4)
C8 0.031(6) 0.029(5) 0.037(6) 0.010(4) 0.008(5) -0.006(4)
C9 0.054(7) 0.031(6) 0.033(6) 0.007(5) 0.011(6) 0.005(5)
C10 0.021(5) 0.035(5) 0.031(6) 0.000(4) 0.002(4) -0.007(4)
C11 0.027(5) 0.032(5) 0.034(6) 0.011(4) 0.000(5) -0.009(4)
C12 0.025(6) 0.045(6) 0.043(7) 0.007(5) 0.003(5) -0.007(5)
C13 0.035(7) 0.085(9) 0.033(7) 0.026(6) 0.000(5) -0.005(6)
C14 0.032(6) 0.060(8) 0.038(7) -0.014(6) 0.003(5) -0.010(6)
C15 0.040(6) 0.034(5) 0.023(6) 0.002(4) 0.005(5) -0.015(5)
C16 0.027(5) 0.030(5) 0.038(6) 0.010(4) 0.003(5) -0.009(4)
C17 0.056(8) 0.104(11) 0.040(8) 0.034(7) -0.005(6) -0.006(7)
C18 0.053(7) 0.042(6) 0.034(6) -0.001(5) -0.005(5) -0.004(5)
C19 0.062(9) 0.052(8) 0.064(9) -0.011(7) 0.009(7) -0.005(7)
C20 0.055(9) 0.080(10) 0.079(11) -0.051(8) 0.009(8) -0.015(8)
C21 0.060(9) 0.108(12) 0.045(9) -0.035(8) 0.003(7) -0.015(9)
C22 0.036(7) 0.082(9) 0.039(7) 0.018(7) 0.004(6) -0.022(6)
C23 0.054(9) 0.115(12) 0.037(8) 0.026(8) -0.004(6) -0.026(8)
C24 0.062(10) 0.129(14) 0.051(10) 0.043(10) -0.005(8) -0.031(10)
C25 0.064(9) 0.074(9) 0.077(11) 0.048(9) -0.012(8) -0.031(8)
C26 0.038(7) 0.061(8) 0.064(9) 0.033(7) -0.002(6) -0.008(6)
C27 0.025(6) 0.055(7) 0.045(7) 0.015(6) 0.005(5) -0.008(5)
C28 0.047(7) 0.034(6) 0.044(7) -0.006(5) 0.004(6) -0.005(5)
C29 0.061(8) 0.042(7) 0.048(8) 0.006(5) 0.008(7) 0.009(6)
C30 0.052(8) 0.030(6) 0.063(9) 0.002(5) 0.009(7) 0.006(5)
C31 0.025(6) 0.053(7) 0.043(7) 0.026(6) 0.010(5) -0.012(5)
C32 0.023(6) 0.066(8) 0.074(10) 0.032(7) 0.022(6) 0.002(6)
C33 0.020(6) 0.129(13) 0.062(9) 0.056(9) 0.006(6) -0.005(7)
C34 0.042(8) 0.099(11) 0.031(7) 0.003(7) 0.004(6) 0.009(7)
C35 0.035(7) 0.073(8) 0.030(6) -0.004(6) 0.008(5) -0.006(6)
C36 0.033(6) 0.055(7) 0.038(7) 0.017(6) 0.009(5) -0.012(5)
C37 0.021(5) 0.024(5) 0.030(6) 0.003(4) 0.009(4) -0.006(4)
C38 0.020(5) 0.044(6) 0.042(7) 0.002(5) 0.010(5) -0.014(5)
C39 0.022(5) 0.040(6) 0.031(6) -0.001(4) -0.006(4) -0.016(4)
C40 0.018(5) 0.022(4) 0.020(5) -0.001(4) 0.004(4) -0.006(4)
C41 0.029(5) 0.017(4) 0.020(5) 0.002(4) 0.011(4) 0.000(4)
C42 0.023(5) 0.025(5) 0.029(6) 0.002(4) 0.005(4) -0.002(4)
C43 0.031(6) 0.034(5) 0.025(6) 0.005(4) 0.014(5) -0.003(4)
C44 0.024(5) 0.047(6) 0.024(5) 0.010(4) 0.010(4) -0.001(5)
C45 0.020(5) 0.033(5) 0.030(6) -0.002(4) 0.001(4) 0.004(4)
C46 0.029(5) 0.022(5) 0.018(5) 0.005(4) -0.002(4) -0.001(4)
C47 0.045(6) 0.023(5) 0.024(6) 0.011(4) 0.007(5) 0.005(4)
C48 0.046(7) 0.031(5) 0.031(6) 0.001(4) 0.008(5) 0.005(5)
C49 0.038(6) 0.035(6) 0.027(6) 0.004(4) 0.003(5) -0.001(5)
C50 0.037(6) 0.031(5) 0.034(6) 0.009(5) -0.008(5) 0.005(5)
C51 0.039(6) 0.036(5) 0.019(5) 0.006(4) 0.014(5) 0.003(5)
C52 0.056(8) 0.039(6) 0.044(7) 0.009(5) 0.008(6) 0.013(5)
C53 0.089(10) 0.048(7) 0.027(6) 0.007(5) 0.009(6) 0.028(6)
C54 0.049(7) 0.033(6) 0.038(7) -0.004(5) 0.001(5) 0.003(5)
C55 0.018(5) 0.033(6) 0.085(9) 0.019(6) 0.004(6) -0.006(4)
C56 0.034(7) 0.021(6) 0.141(14) -0.005(7) -0.013(8) -0.002(5)
C57 0.039(8) 0.031(7) 0.106(12) -0.028(7) -0.012(7) 0.012(6)
C58 0.022(5) 0.043(6) 0.032(6) -0.016(5) 0.005(5) -0.006(5)
C59 0.039(7) 0.089(10) 0.064(9) -0.034(8) 0.024(7) 0.008(7)
C60 0.063(9) 0.133(14) 0.032(8) 0.005(8) 0.035(7) -0.001(9)
C61 0.033(7) 0.124(13) 0.036(8) 0.010(8) 0.008(6) -0.016(8)
C62 0.019(5) 0.079(8) 0.035(7) 0.026(6) 0.008(5) 0.001(5)
C63 0.019(5) 0.030(5) 0.026(5) 0.007(4) 0.001(4) -0.005(4)
C64 0.042(7) 0.024(6) 0.097(10) 0.009(6) 0.040(7) -0.009(5)
C65 0.055(9) 0.031(7) 0.160(16) 0.034(8) 0.077(10) 0.019(6)
C66 0.054(8) 0.058(8) 0.102(12) 0.063(8) 0.058(8) 0.037(7)
C67 0.025(6) 0.098(10) 0.032(7) 0.040(7) 0.015(5) 0.010(6)
C68 0.071(11) 0.164(16) 0.030(8) 0.031(9) 0.010(8) 0.068(11)
C69 0.046(9) 0.25(3) 0.018(8) 0.000(11) 0.002(7) 0.035(13)
C70 0.031(7) 0.149(15) 0.028(8) -0.031(8) 0.008(6) -0.022(8)
C71 0.033(6) 0.087(9) 0.017(6) -0.012(5) 0.000(5) -0.006(6)
C72 0.039(6) 0.041(6) 0.021(5) 0.006(4) 0.016(5) 0.013(5)

loop_
_atom_type_symbol
_atom_type_description
_atom_type_scat_dispersion_real
_atom_type_scat_dispersion_imag
_atom_type_scat_source
C C 0.0033 0.0016 'International Tables Vol C Tables 4.2.6.8 and 6.1.1.4'
H H 0.0000 0.0000 'International Tables Vol C Tables 4.2.6.8 and 6.1.1.4'
N N 0.0061 0.0033 'International Tables Vol C Tables 4.2.6.8 and 6.1.1.4'
Ir Ir -1.4442 7.9887 'International Tables Vol C Tables 4.2.6.8 and 6.1.1.4'

loop_
_geom_angle_atom_site_label_1
_geom_angle_atom_site_label_2
_geom_angle_atom_site_label_3
_geom_angle
_geom_angle_site_symmetry_1
_geom_angle_site_symmetry_3
_geom_angle_publ_flag
N3 Ir1 N5 175.5(3) . . ?
N3 Ir1 C27 95.2(4) . . ?
N5 Ir1 C27 80.3(4) . . ?
N3 Ir1 C36 80.9(4) . . ?
N5 Ir1 C36 98.6(4) . . ?
C27 Ir1 C36 90.5(4) . . ?
N3 Ir1 N2 93.7(3) . . ?
N5 Ir1 N2 87.0(3) . . ?
C27 Ir1 N2 92.4(3) . . ?
C36 Ir1 N2 174.1(4) . . ?
N3 Ir1 N1 88.0(3) . . ?
N5 Ir1 N1 96.5(3) . . ?
C27 Ir1 N1 176.8(4) . . ?
C36 Ir1 N1 90.5(3) . . ?
N2 Ir1 N1 86.9(3) . . ?
N11 Ir2 C63 94.4(3) . . ?
N11 Ir2 N9 171.5(3) . . ?
C63 Ir2 N9 79.5(3) . . ?
N11 Ir2 C72 80.2(4) . . ?
C63 Ir2 C72 85.6(3) . . ?
N9 Ir2 C72 93.4(3) . . ?
N11 Ir2 N8 91.9(3) . . ?
C63 Ir2 N8 173.7(3) . . ?
N9 Ir2 N8 94.2(3) . . ?
C72 Ir2 N8 94.7(3) . . ?
N11 Ir2 N7 93.2(3) . . ?
C63 Ir2 N7 94.1(3) . . ?
N9 Ir2 N7 93.0(3) . . ?
C72 Ir2 N7 173.4(3) . . ?
N8 Ir2 N7 86.3(3) . . ?
C1 N1 C4 106.9(7) . . ?
C1 N1 Ir1 126.8(6) . . ?
C4 N1 Ir1 125.7(6) . . ?
C9 N2 C6 105.8(8) . . ?
C9 N2 Ir1 126.2(6) . . ?
C6 N2 Ir1 127.9(6) . . ?
C28 N3 N4 104.9(8) . . ?
C28 N3 Ir1 139.7(7) . . ?
N4 N3 Ir1 115.3(6) . . ?
N3 N4 C30 108.7(9) . . ?
N3 N4 C31 115.3(8) . . ?
C30 N4 C31 135.9(9) . . ?
C19 N5 N6 105.3(9) . . ?
C19 N5 Ir1 139.1(8) . . ?
N6 N5 Ir1 115.1(6) . . ?
C21 N6 N5 110.9(10) . . ?
C21 N6 C22 133.2(11) . . ?
N5 N6 C22 115.7(9) . . ?
C37 N7 C40 106.5(7) . . ?
C37 N7 Ir2 125.1(6) . . ?
C40 N7 Ir2 128.4(6) . . ?
C45 N8 C42 105.5(7) . . ?
C45 N8 Ir2 125.6(6) . . ?
C42 N8 Ir2 128.9(6) . . ?
C55 N9 N10 108.5(8) . . ?
C55 N9 Ir2 136.1(7) . . ?
N10 N9 Ir2 115.2(6) . . ?
N9 N10 C57 108.5(10) . . ?
N9 N10 C58 116.5(7) . . ?
C57 N10 C58 134.9(10) . . ?
C64 N11 N12 108.7(9) . . ?
C64 N11 Ir2 137.3(9) . . ?
N12 N11 Ir2 113.8(7) . . ?
N11 N12 C66 109.1(11) . . ?
N11 N12 C67 117.4(8) . . ?
C66 N12 C67 133.3(11) . . ?
N1 C1 C2 112.1(9) . . ?
N1 C1 H1 123.9 . . ?
C2 C1 H1 123.9 . . ?
C3 C2 C1 106.3(8) . . ?
C3 C2 H2 126.9 . . ?
C1 C2 H2 126.9 . . ?
C2 C3 C4 107.9(9) . . ?
C2 C3 H3 126.1 . . ?
C4 C3 H3 126.1 . . ?
C5 C4 N1 124.8(8) . . ?
C5 C4 C3 128.1(10) . . ?
N1 C4 C3 106.8(8) . . ?
C4 C5 C6 127.9(9) . . ?
C4 C5 C10 115.6(8) . . ?
C6 C5 C10 116.4(8) . . ?
N2 C6 C5 123.7(8) . . ?
N2 C6 C7 109.0(8) . . ?
C5 C6 C7 127.2(9) . . ?
C8 C7 C6 107.2(9) . . ?
C8 C7 H7 126.4 . . ?
C6 C7 H7 126.4 . . ?
C7 C8 C9 106.6(9) . . ?
C7 C8 H8 126.7 . . ?
C9 C8 H8 126.7 . . ?
N2 C9 C8 111.4(8) . . ?
N2 C9 H9 124.3 . . ?
C8 C9 H9 124.3 . . ?
C11 C10 C15 119.4(9) . . ?
C11 C10 C5 121.6(8) . . ?
C15 C10 C5 119.1(8) . . ?
C12 C11 C10 119.4(9) . . ?
C12 C11 C16 120.5(9) . . ?
C10 C11 C16 120.0(8) . . ?
C11 C12 C13 122.6(10) . . ?
C11 C12 H12 118.7 . . ?
C13 C12 H12 118.7 . . ?
C12 C13 C14 118.7(10) . . ?
C12 C13 C17 121.4(11) . . ?
C14 C13 C17 119.8(11) . . ?
C13 C14 C15 120.8(10) . . ?
C13 C14 H14 119.6 . . ?
C15 C14 H14 119.6 . . ?
C14 C15 C10 118.9(9) . . ?
C14 C15 C18 118.7(9) . . ?
C10 C15 C18 122.3(9) . . ?
C11 C16 H16A 109.5 . . ?
C11 C16 H16B 109.5 . . ?
H16A C16 H16B 109.5 . . ?
C11 C16 H16C 109.5 . . ?
H16A C16 H16C 109.5 . . ?
H16B C16 H16C 109.5 . . ?
C13 C17 H17A 109.5 . . ?
C13 C17 H17B 109.5 . . ?
H17A C17 H17B 109.5 . . ?
C13 C17 H17C 109.5 . . ?
H17A C17 H17C 109.5 . . ?
H17B C17 H17C 109.5 . . ?
C15 C18 H18A 109.5 . . ?
C15 C18 H18B 109.5 . . ?
H18A C18 H18B 109.5 . . ?
C15 C18 H18C 109.5 . . ?
H18A C18 H18C 109.5 . . ?
H18B C18 H18C 109.5 . . ?
N5 C19 C20 111.1(12) . . ?
N5 C19 H19 124.4 . . ?
C20 C19 H19 124.4 . . ?
C21 C20 C19 104.5(12) . . ?
C21 C20 H20 127.8 . . ?
C19 C20 H20 127.8 . . ?
N6 C21 C20 108.1(12) . . ?
N6 C21 H21 126.0 . . ?
C20 C21 H21 126.0 . . ?
C23 C22 C27 127.2(12) . . ?
C23 C22 N6 119.3(12) . . ?
C27 C22 N6 113.4(9) . . ?
C24 C23 C22 115.4(14) . . ?
C24 C23 H23 122.3 . . ?
C22 C23 H23 122.3 . . ?
C23 C24 C25 121.9(13) . . ?
C23 C24 H24 119.0 . . ?
C25 C24 H24 119.0 . . ?
C24 C25 C26 120.4(13) . . ?
C24 C25 H25 119.8 . . ?
C26 C25 H25 119.8 . . ?
C25 C26 C27 120.1(12) . . ?
C25 C26 H26 120.0 . . ?
C27 C26 H26 120.0 . . ?
C22 C27 C26 114.8(10) . . ?
C22 C27 Ir1 115.3(8) . . ?
C26 C27 Ir1 129.8(9) . . ?
N3 C28 C29 112.5(10) . . ?
N3 C28 H28 123.8 . . ?
C29 C28 H28 123.8 . . ?
C30 C29 C28 105.4(11) . . ?
C30 C29 H29 127.3 . . ?
C28 C29 H29 127.3 . . ?
C29 C30 N4 108.5(10) . . ?
C29 C30 H30 125.8 . . ?
N4 C30 H30 125.8 . . ?
C36 C31 N4 115.2(9) . . ?
C36 C31 C32 125.9(11) . . ?
N4 C31 C32 118.9(11) . . ?
C33 C32 C31 114.5(12) . . ?
C33 C32 H32 122.8 . . ?
C31 C32 H32 122.8 . . ?
C34 C33 C32 122.0(12) . . ?
C34 C33 H33 119.0 . . ?
C32 C33 H33 119.0 . . ?
C33 C34 C35 120.2(12) . . ?
C33 C34 H34 119.9 . . ?
C35 C34 H34 119.9 . . ?
C34 C35 C36 123.8(11) . . ?
C34 C35 H35 118.1 . . ?
C36 C35 H35 118.1 . . ?
C35 C36 C31 113.5(10) . . ?
C35 C36 Ir1 133.2(9) . . ?
C31 C36 Ir1 113.2(8) . . ?
N7 C37 C38 111.3(8) . . ?
N7 C37 H37 124.4 . . ?
C38 C37 H37 124.4 . . ?
C39 C38 C37 106.0(8) . . ?
C39 C38 H38 127.0 . . ?
C37 C38 H38 127.0 . . ?
C38 C39 C40 107.0(9) . . ?
C38 C39 H39 126.5 . . ?
C40 C39 H39 126.5 . . ?
N7 C40 C39 109.2(8) . . ?
N7 C40 C41 125.3(8) . . ?
C39 C40 C41 125.4(8) . . ?
C42 C41 C40 126.5(8) . . ?
C42 C41 C46 117.2(8) . . ?
C40 C41 C46 116.3(8) . . ?
N8 C42 C41 124.5(8) . . ?
N8 C42 C43 110.0(8) . . ?
C41 C42 C43 125.5(9) . . ?
C44 C43 C42 106.0(8) . . ?
C44 C43 H43 127.0 . . ?
C42 C43 H43 127.0 . . ?
C43 C44 C45 105.8(8) . . ?
C43 C44 H44 127.1 . . ?
C45 C44 H44 127.1 . . ?
N8 C45 C44 112.8(9) . . ?
N8 C45 H45 123.6 . . ?
C44 C45 H45 123.6 . . ?
C47 C46 C51 118.7(8) . . ?
C47 C46 C41 121.0(7) . . ?
C51 C46 C41 119.9(8) . . ?
C48 C47 C46 120.7(8) . . ?
C48 C47 C52 119.4(8) . . ?
C46 C47 C52 119.9(8) . . ?
C49 C48 C47 120.9(9) . . ?
C49 C48 H48 119.5 . . ?
C47 C48 H48 119.5 . . ?
C48 C49 C50 117.9(9) . . ?
C48 C49 C53 119.9(9) . . ?
C50 C49 C53 122.0(9) . . ?
C51 C50 C49 122.4(9) . . ?
C51 C50 H50 118.8 . . ?
C49 C50 H50 118.8 . . ?
C50 C51 C46 119.2(8) . . ?
C50 C51 C54 119.2(8) . . ?
C46 C51 C54 121.6(8) . . ?
C47 C52 H52A 109.5 . . ?
C47 C52 H52B 109.5 . . ?
H52A C52 H52B 109.5 . . ?
C47 C52 H52C 109.5 . . ?
H52A C52 H52C 109.5 . . ?
H52B C52 H52C 109.5 . . ?
C49 C53 H53A 109.5 . . ?
C49 C53 H53B 109.5 . . ?
H53A C53 H53B 109.5 . . ?
C49 C53 H53C 109.5 . . ?
H53A C53 H53C 109.5 . . ?
H53B C53 H53C 109.5 . . ?
C51 C54 H54A 109.5 . . ?
C51 C54 H54B 109.5 . . ?
H54A C54 H54B 109.5 . . ?
C51 C54 H54C 109.5 . . ?
H54A C54 H54C 109.5 . . ?
H54B C54 H54C 109.5 . . ?
N9 C55 C56 108.4(11) . . ?
N9 C55 H55 125.8 . . ?
C56 C55 H55 125.8 . . ?
C57 C56 C55 105.7(10) . . ?
C57 C56 H56 127.1 . . ?
C55 C56 H56 127.1 . . ?
N10 C57 C56 108.5(11) . . ?
N10 C57 H57 125.7 . . ?
C56 C57 H57 125.7 . . ?
C59 C58 C63 124.8(10) . . ?
C59 C58 N10 121.8(10) . . ?
C63 C58 N10 113.4(8) . . ?
C58 C59 C60 118.8(12) . . ?
C58 C59 H59 120.6 . . ?
C60 C59 H59 120.6 . . ?
C61 C60 C59 118.5(11) . . ?
C61 C60 H60 120.7 . . ?
C59 C60 H60 120.7 . . ?
C60 C61 C62 122.4(12) . . ?
C60 C61 H61 118.8 . . ?
C62 C61 H61 118.8 . . ?
C61 C62 C63 121.0(11) . . ?
C61 C62 H62 119.5 . . ?
C63 C62 H62 119.5 . . ?
C58 C63 C62 114.4(9) . . ?
C58 C63 Ir2 114.7(6) . . ?
C62 C63 Ir2 130.6(7) . . ?
N11 C64 C65 108.4(12) . . ?
N11 C64 H64 125.8 . . ?
C65 C64 H64 125.8 . . ?
C66 C65 C64 107.0(11) . . ?
C66 C65 H65 126.5 . . ?
C64 C65 H65 126.5 . . ?
C65 C66 N12 106.8(11) . . ?
C65 C66 H66 126.6 . . ?
N12 C66 H66 126.6 . . ?
C68 C67 C72 125.1(14) . . ?
C68 C67 N12 121.0(13) . . ?
C72 C67 N12 113.9(10) . . ?
C67 C68 C69 116.9(15) . . ?
C67 C68 H68 121.5 . . ?
C69 C68 H68 121.5 . . ?
C70 C69 C68 120.1(14) . . ?
C70 C69 H69 119.9 . . ?
C68 C69 H69 119.9 . . ?
C69 C70 C71 121.2(15) . . ?
C69 C70 H70 119.4 . . ?
C71 C70 H70 119.4 . . ?
C72 C71 C70 121.6(12) . . ?
C72 C71 H71 119.2 . . ?
C70 C71 H71 119.2 . . ?
C71 C72 C67 115.0(11) . . ?
C71 C72 Ir2 130.9(8) . . ?
C67 C72 Ir2 114.0(8) . . ?

loop_
_geom_bond_atom_site_label_1
_geom_bond_atom_site_label_2
_geom_bond_distance
_geom_bond_site_symmetry_2
_geom_bond_publ_flag
Ir1 N3 1.995(8) . ?
Ir1 N5 2.004(8) . ?
Ir1 C27 2.014(10) . ?
Ir1 C36 2.028(11) . ?
Ir1 N2 2.118(7) . ?
Ir1 N1 2.126(7) . ?
Ir2 N11 2.009(7) . ?
Ir2 C63 2.018(9) . ?
Ir2 N9 2.019(7) . ?
Ir2 C72 2.020(10) . ?
Ir2 N8 2.122(7) . ?
Ir2 N7 2.135(7) . ?
N1 C1 1.310(10) . ?
N1 C4 1.411(12) . ?
N2 C9 1.329(11) . ?
N2 C6 1.394(11) . ?
N3 C28 1.327(12) . ?
N3 N4 1.378(10) . ?
N4 C30 1.380(13) . ?
N4 C31 1.422(13) . ?
N5 C19 1.327(13) . ?
N5 N6 1.371(10) . ?
N6 C21 1.341(15) . ?
N6 C22 1.440(14) . ?
N7 C37 1.326(10) . ?
N7 C40 1.373(10) . ?
N8 C45 1.327(10) . ?
N8 C42 1.393(11) . ?
N9 C55 1.336(11) . ?
N9 N10 1.349(10) . ?
N10 C57 1.358(12) . ?
N10 C58 1.420(12) . ?
N11 C64 1.314(13) . ?
N11 N12 1.364(12) . ?
N12 C66 1.372(13) . ?
N12 C67 1.401(15) . ?
C1 C2 1.402(12) . ?
C1 H1 0.9500 . ?
C2 C3 1.356(13) . ?
C2 H2 0.9500 . ?
C3 C4 1.424(11) . ?
C3 H3 0.9500 . ?
C4 C5 1.397(13) . ?
C5 C6 1.405(11) . ?
C5 C10 1.505(13) . ?
C6 C7 1.406(12) . ?
C7 C8 1.355(12) . ?
C7 H7 0.9500 . ?
C8 C9 1.408(13) . ?
C8 H8 0.9500 . ?
C9 H9 0.9500 . ?
C10 C11 1.395(12) . ?
C10 C15 1.414(12) . ?
C11 C12 1.367(13) . ?
C11 C16 1.527(12) . ?
C12 C13 1.376(14) . ?
C12 H12 0.9500 . ?
C13 C14 1.381(14) . ?
C13 C17 1.533(13) . ?
C14 C15 1.405(14) . ?
C14 H14 0.9500 . ?
C15 C18 1.521(12) . ?
C16 H16A 0.9800 . ?
C16 H16B 0.9800 . ?
C16 H16C 0.9800 . ?
C17 H17A 0.9800 . ?
C17 H17B 0.9800 . ?
C17 H17C 0.9800 . ?
C18 H18A 0.9800 . ?
C18 H18B 0.9800 . ?
C18 H18C 0.9800 . ?
C19 C20 1.410(16) . ?
C19 H19 0.9500 . ?
C20 C21 1.374(18) . ?
C20 H20 0.9500 . ?
C21 H21 0.9500 . ?
C22 C23 1.382(14) . ?
C22 C27 1.392(15) . ?
C23 C24 1.369(18) . ?
C23 H23 0.9500 . ?
C24 C25 1.386(18) . ?
C24 H24 0.9500 . ?
C25 C26 1.407(15) . ?
C25 H25 0.9500 . ?
C26 C27 1.408(14) . ?
C26 H26 0.9500 . ?
C28 C29 1.377(14) . ?
C28 H28 0.9500 . ?
C29 C30 1.342(15) . ?
C29 H29 0.9500 . ?
C30 H30 0.9500 . ?
C31 C36 1.404(14) . ?
C31 C32 1.426(14) . ?
C32 C33 1.381(16) . ?
C32 H32 0.9500 . ?
C33 C34 1.365(17) . ?
C33 H33 0.9500 . ?
C34 C35 1.372(15) . ?
C34 H34 0.9500 . ?
C35 C36 1.373(14) . ?
C35 H35 0.9500 . ?
C37 C38 1.407(12) . ?
C37 H37 0.9500 . ?
C38 C39 1.362(12) . ?
C38 H38 0.9500 . ?
C39 C40 1.408(11) . ?
C39 H39 0.9500 . ?
C40 C41 1.418(11) . ?
C41 C42 1.404(12) . ?
C41 C46 1.484(11) . ?
C42 C43 1.410(11) . ?
C43 C44 1.398(13) . ?
C43 H43 0.9500 . ?
C44 C45 1.398(12) . ?
C44 H44 0.9500 . ?
C45 H45 0.9500 . ?
C46 C47 1.397(11) . ?
C46 C51 1.412(11) . ?
C47 C48 1.391(12) . ?
C47 C52 1.522(12) . ?
C48 C49 1.384(12) . ?
C48 H48 0.9500 . ?
C49 C50 1.398(12) . ?
C49 C53 1.512(13) . ?
C50 C51 1.378(12) . ?
C50 H50 0.9500 . ?
C51 C54 1.502(12) . ?
C52 H52A 0.9800 . ?
C52 H52B 0.9800 . ?
C52 H52C 0.9800 . ?
C53 H53A 0.9800 . ?
C53 H53B 0.9800 . ?
C53 H53C 0.9800 . ?
C54 H54A 0.9800 . ?
C54 H54B 0.9800 . ?
C54 H54C 0.9800 . ?
C55 C56 1.402(15) . ?
C55 H55 0.9500 . ?
C56 C57 1.363(17) . ?
C56 H56 0.9500 . ?
C57 H57 0.9500 . ?
C58 C59 1.373(14) . ?
C58 C63 1.405(12) . ?
C59 C60 1.398(17) . ?
C59 H59 0.9500 . ?
C60 C61 1.368(17) . ?
C60 H60 0.9500 . ?
C61 C62 1.386(14) . ?
C61 H61 0.9500 . ?
C62 C63 1.416(12) . ?
C62 H62 0.9500 . ?
C64 C65 1.415(16) . ?
C64 H64 0.9500 . ?
C65 C66 1.367(19) . ?
C65 H65 0.9500 . ?
C66 H66 0.9500 . ?
C67 C68 1.370(16) . ?
C67 C72 1.399(13) . ?
C68 C69 1.40(2) . ?
C68 H68 0.9500 . ?
C69 C70 1.36(2) . ?
C69 H69 0.9500 . ?
C70 C71 1.385(15) . ?
C70 H70 0.9500 . ?
C71 C72 1.383(14) . ?
C71 H71 0.9500 . ?
